data_4114141
loop_
_publ_author_name
'Hongbo Li'
'Liting Li'
'Tobin J. Marks'
'Louise Liable-Sands'
'Arnold L. Rheingold'

_publ_section_title
;
 Catalyst/Cocatalyst Nuclearity Effects in Single-Site Olefin
 Polymerization. Significantly Enhanced 1-Octene and Isobutene Comonomer
 Enchainment in Ethylene Polymerizations Mediated by Binuclear Catalysts
 and Cocatalysts
;
_journal_name_full 'Journal of the American Chemical Society'
_journal_page_first 10788
_journal_page_last 10789
_journal_paper_doi 10.1021/ja036289c
_journal_volume 125
_journal_year 2003
_chemical_formula_sum 'C19 H31 N Si Ti'
_chemical_formula_weight 349.44
_chemical_name_systematic
; 
 ? 
;
_space_group_IT_number 15
_symmetry_cell_setting monoclinic
_symmetry_space_group_name_Hall '-C 2yc'
_symmetry_space_group_name_H-M 'C 1 2/c 1'
_atom_sites_solution_hydrogens geom
_atom_sites_solution_primary direct
_atom_sites_solution_secondary difmap
_audit_creation_method SHELXL-97
_cell_angle_alpha 90.00
_cell_angle_beta 100.7690(10)
_cell_angle_gamma 90.00
_cell_formula_units_Z 8
_cell_length_a 22.9273(14)
_cell_length_b 12.1450(7)
_cell_length_c 14.1744(8)
_cell_measurement_temperature 153(2)
_cell_volume 3877.4(4)
_computing_structure_refinement 'SHELXL-97 (Sheldrick, 1997)'
_computing_structure_solution 'SHELXS-97 (Sheldrick, 1990)'
_diffrn_ambient_temperature 153(2)
_diffrn_measured_fraction_theta_full 0.964
_diffrn_measured_fraction_theta_max 0.964
_diffrn_radiation_monochromator graphite
_diffrn_radiation_source 'fine-focus sealed tube'
_diffrn_radiation_type MoK\a
_diffrn_radiation_wavelength 0.71073
_diffrn_reflns_av_R_equivalents 0.0282
_diffrn_reflns_av_sigmaI/netI 0.0333
_diffrn_reflns_limit_h_max 30
_diffrn_reflns_limit_h_min -29
_diffrn_reflns_limit_k_max 15
_diffrn_reflns_limit_k_min -15
_diffrn_reflns_limit_l_max 18
_diffrn_reflns_limit_l_min -18
_diffrn_reflns_number 17467
_diffrn_reflns_theta_full 28.28
_diffrn_reflns_theta_max 28.28
_diffrn_reflns_theta_min 1.81
_exptl_absorpt_coefficient_mu 0.501
_exptl_absorpt_correction_T_max 0.959304
_exptl_absorpt_correction_T_min 0.800140
_exptl_absorpt_correction_type empirical
_exptl_crystal_density_diffrn 1.197
_exptl_crystal_F_000 1504
_exptl_crystal_size_max .206
_exptl_crystal_size_mid .158
_exptl_crystal_size_min .110
_refine_diff_density_max 0.709
_refine_diff_density_min -0.265
_refine_diff_density_rms 0.065
_refine_ls_extinction_method none
_refine_ls_goodness_of_fit_ref 0.970
_refine_ls_hydrogen_treatment mixed
_refine_ls_matrix_type full
_refine_ls_number_parameters 351
_refine_ls_number_reflns 4652
_refine_ls_number_restraints 0
_refine_ls_restrained_S_all 0.970
_refine_ls_R_factor_all 0.0534
_refine_ls_R_factor_gt 0.0396
_refine_ls_shift/su_max 0.006
_refine_ls_shift/su_mean 0.000
_refine_ls_structure_factor_coef Fsqd
_refine_ls_weighting_details 'calc w=1/[\s^2^(Fo^2^)+(0.0764P)^2^+0.0000P] where P=(Fo^2^+2Fc^2^)/3'
_refine_ls_weighting_scheme calc
_refine_ls_wR_factor_gt 0.1041
_refine_ls_wR_factor_ref 0.1100
_reflns_number_gt 3574
_reflns_number_total 4652
_reflns_threshold_expression >2sigma(I)
_cod_data_source_file ja036289csi20030605_025237.cif
_cod_data_source_block s26h2
_cod_database_code 4114141

loop_
_symmetry_equiv_pos_as_xyz
'x, y, z'
'-x, y, -z+1/2'
'x+1/2, y+1/2, z'
'-x+1/2, y+1/2, -z+1/2'
'-x, -y, -z'
'x, -y, z-1/2'
'-x+1/2, -y+1/2, -z'
'x+1/2, -y+1/2, z-1/2'

loop_
_atom_site_label
_atom_site_type_symbol
_atom_site_fract_x
_atom_site_fract_y
_atom_site_fract_z
_atom_site_U_iso_or_equiv
_atom_site_adp_type
_atom_site_occupancy
_atom_site_symmetry_multiplicity
_atom_site_calc_flag
_atom_site_refinement_flags
Ti1 Ti 0.096783(13) 0.76499(3) 0.11131(2) 0.02400(11) Uani 1 1 d .
Si1 Si 0.18318(2) 0.69999(4) 0.27570(3) 0.02676(13) Uani 1 1 d .
N1 N 0.12889(6) 0.63982(11) 0.18756(11) 0.0289(3) Uani 1 1 d .
C1 C 0.16899(7) 0.84148(14) 0.22569(12) 0.0245(3) Uani 1 1 d .
C2 C 0.11519(8) 0.89772(14) 0.23321(12) 0.0254(4) Uani 1 1 d .
H2 H 0.0934(8) 0.8829(16) 0.2869(14) 0.031(5) Uiso 1 1 d .
C3 C 0.09538(7) 0.96443(14) 0.15280(12) 0.0251(3) Uani 1 1 d .
C4 C 0.13850(7) 0.95595(13) 0.09200(12) 0.0240(3) Uani 1 1 d .
C5 C 0.18378(7) 0.88079(13) 0.13661(12) 0.0239(3) Uani 1 1 d .
C6 C 0.23212(8) 0.85693(15) 0.08982(13) 0.0285(4) Uani 1 1 d .
H6 H 0.2617(10) 0.8092(18) 0.1169(15) 0.037(6) Uiso 1 1 d .
C7 C 0.23490(9) 0.90870(16) 0.00510(14) 0.0334(4) Uani 1 1 d .
H7 H 0.2679(9) 0.8970(17) -0.0248(14) 0.030(5) Uiso 1 1 d .
C8 C 0.19054(9) 0.98432(16) -0.03819(14) 0.0340(4) Uani 1 1 d .
H8 H 0.1962(9) 1.0187(19) -0.1001(16) 0.042(6) Uiso 1 1 d .
C9 C 0.14284(8) 1.00754(15) 0.00365(13) 0.0293(4) Uani 1 1 d .
H9 H 0.1121(8) 1.0648(17) -0.0244(14) 0.029(5) Uiso 1 1 d .
C10 C 0.04332(8) 1.04245(15) 0.13837(14) 0.0290(4) Uani 1 1 d .
H10A H 0.0119(10) 1.0148(19) 0.1715(15) 0.041(6) Uiso 1 1 d .
H10B H 0.0257(9) 1.0485(16) 0.0679(15) 0.033(5) Uiso 1 1 d .
C11 C 0.06208(10) 1.15826(18) 0.17415(19) 0.0434(5) Uani 1 1 d .
H11A H 0.0264(11) 1.217(2) 0.1624(19) 0.060(8) Uiso 1 1 d .
H11B H 0.0806(11) 1.155(2) 0.2447(19) 0.058(7) Uiso 1 1 d .
H11C H 0.0885(11) 1.187(2) 0.1382(17) 0.049(7) Uiso 1 1 d .
C12 C 0.26057(9) 0.65252(18) 0.27843(17) 0.0383(5) Uani 1 1 d .
H12A H 0.2671(12) 0.580(3) 0.310(2) 0.081(9) Uiso 1 1 d .
H12B H 0.2861(12) 0.702(3) 0.312(2) 0.069(8) Uiso 1 1 d .
H12C H 0.2699(11) 0.642(2) 0.211(2) 0.063(8) Uiso 1 1 d .
C13 C 0.16834(11) 0.69535(19) 0.40086(15) 0.0401(5) Uani 1 1 d .
H13A H 0.1258(12) 0.710(2) 0.4064(18) 0.055(7) Uiso 1 1 d .
H13B H 0.1942(13) 0.747(2) 0.440(2) 0.063(8) Uiso 1 1 d .
H13C H 0.1784(12) 0.626(2) 0.4307(19) 0.066(8) Uiso 1 1 d .
C14 C 0.11295(8) 0.52055(14) 0.17847(14) 0.0305(4) Uani 1 1 d .
C15 C 0.05341(19) 0.5021(3) 0.1145(3) 0.0481(13) Uani 0.661(6) 1 d P
H15A H 0.0487(15) 0.428(3) 0.105(2) 0.047(10) Uiso 0.661(6) 1 d P
H15B H 0.0299(18) 0.540(4) 0.180(3) 0.070(13) Uiso 0.661(6) 1 d P
H15C H 0.0558(13) 0.532(2) 0.0508(19) 0.009(6) Uiso 0.661(6) 1 d P
C15A C 0.0839(4) 0.4957(5) 0.0658(6) 0.042(2) Uani 0.339(6) 1 d P
C16 C 0.11044(18) 0.4702(3) 0.2801(3) 0.0437(11) Uani 0.661(6) 1 d P
H16A H 0.0836(12) 0.509(2) 0.310(2) 0.011(6) Uiso 0.661(6) 1 d P
H16B H 0.0886(19) 0.397(4) 0.272(3) 0.076(13) Uiso 0.661(6) 1 d P
H16C H 0.1531(18) 0.476(3) 0.324(3) 0.064(12) Uiso 0.661(6) 1 d P
C16A C 0.0674(3) 0.5043(5) 0.2391(5) 0.044(2) Uani 0.339(6) 1 d P
C17 C 0.1621(2) 0.4603(3) 0.1411(5) 0.0511(12) Uani 0.661(6) 1 d P
H17A H 0.1998(14) 0.464(2) 0.174(2) 0.021(8) Uiso 0.661(6) 1 d P
H17B H 0.1563(14) 0.375(3) 0.142(2) 0.045(10) Uiso 0.661(6) 1 d P
H17C H 0.157(2) 0.489(4) 0.080(4) 0.082(16) Uiso 0.661(6) 1 d P
C17A C 0.1660(3) 0.4473(5) 0.2045(8) 0.0416(18) Uani 0.339(6) 1 d P
C18 C 0.10278(11) 0.7366(2) -0.03283(16) 0.0405(5) Uani 1 1 d .
H18A H 0.137(2) 0.761(3) -0.047(3) 0.121(15) Uiso 1 1 d .
H18B H 0.0837(17) 0.672(4) -0.059(3) 0.129(14) Uiso 1 1 d .
H18C H 0.0856(18) 0.798(4) -0.061(3) 0.127(15) Uiso 1 1 d .
C19 C 0.00398(9) 0.76896(18) 0.10341(16) 0.0331(4) Uani 1 1 d .
H19A H -0.0112(12) 0.834(2) 0.0761(19) 0.066(8) Uiso 1 1 d .
H19B H -0.0134(13) 0.712(3) 0.070(2) 0.074(9) Uiso 1 1 d .
H19C H -0.0044(11) 0.771(2) 0.162(2) 0.057(8) Uiso 1 1 d .

loop_
_atom_site_aniso_label
_atom_site_aniso_U_11
_atom_site_aniso_U_22
_atom_site_aniso_U_33
_atom_site_aniso_U_23
_atom_site_aniso_U_13
_atom_site_aniso_U_12
Ti1 0.02346(18) 0.02259(17) 0.02365(17) -0.00120(11) -0.00154(12) 0.00051(11)
Si1 0.0269(3) 0.0224(2) 0.0279(3) 0.00335(18) -0.00278(19) 0.00030(18)
N1 0.0264(7) 0.0212(7) 0.0361(8) 0.0004(6) -0.0024(6) -0.0018(6)
C1 0.0258(8) 0.0200(8) 0.0256(8) -0.0013(6) -0.0008(6) -0.0005(6)
C2 0.0281(9) 0.0238(8) 0.0233(8) -0.0028(6) 0.0021(7) -0.0009(7)
C3 0.0268(9) 0.0218(8) 0.0254(8) -0.0031(6) 0.0018(7) 0.0010(7)
C4 0.0252(8) 0.0201(8) 0.0253(8) -0.0013(6) 0.0013(7) 0.0004(6)
C5 0.0247(8) 0.0197(8) 0.0256(8) -0.0011(6) 0.0005(6) 0.0002(6)
C6 0.0243(9) 0.0252(9) 0.0345(9) -0.0020(7) 0.0016(7) 0.0016(7)
C7 0.0310(10) 0.0336(10) 0.0370(10) -0.0005(8) 0.0105(8) 0.0021(8)
C8 0.0391(10) 0.0336(10) 0.0301(9) 0.0057(8) 0.0081(8) 0.0006(8)
C9 0.0317(9) 0.0270(9) 0.0280(9) 0.0029(7) 0.0022(7) 0.0024(7)
C10 0.0288(9) 0.0274(9) 0.0299(9) -0.0001(7) 0.0034(7) 0.0050(7)
C11 0.0391(12) 0.0310(11) 0.0573(14) -0.0106(10) 0.0018(10) 0.0092(9)
C12 0.0304(10) 0.0289(10) 0.0508(13) 0.0053(9) -0.0047(9) 0.0038(8)
C13 0.0472(13) 0.0379(12) 0.0325(10) 0.0107(9) 0.0004(9) -0.0003(10)
C14 0.0310(9) 0.0209(8) 0.0388(10) 0.0005(7) 0.0045(8) -0.0041(7)
C15 0.051(2) 0.0289(18) 0.054(2) 0.0047(16) -0.018(2) -0.0133(15)
C15A 0.043(4) 0.028(3) 0.050(4) -0.009(3) -0.008(3) -0.003(3)
C16 0.058(3) 0.0344(18) 0.0386(18) 0.0085(14) 0.0081(17) -0.0097(17)
C16A 0.047(4) 0.029(3) 0.057(5) 0.007(3) 0.015(4) -0.014(3)
C17 0.058(3) 0.0269(18) 0.076(4) -0.014(2) 0.032(3) -0.0071(16)
C17A 0.035(4) 0.026(3) 0.062(5) 0.001(3) 0.004(3) 0.004(2)
C18 0.0404(12) 0.0477(13) 0.0333(11) -0.0126(9) 0.0063(9) -0.0067(10)
C19 0.0280(10) 0.0336(11) 0.0360(11) -0.0004(9) 0.0018(8) -0.0018(8)

loop_
_atom_type_symbol
_atom_type_description
_atom_type_scat_dispersion_real
_atom_type_scat_dispersion_imag
_atom_type_scat_source
C C 0.0033 0.0016 'International Tables Vol C Tables 4.2.6.8 and 6.1.1.4'
H H 0.0000 0.0000 'International Tables Vol C Tables 4.2.6.8 and 6.1.1.4'
N N 0.0061 0.0033 'International Tables Vol C Tables 4.2.6.8 and 6.1.1.4'
Si Si 0.0817 0.0704 'International Tables Vol C Tables 4.2.6.8 and 6.1.1.4'
Ti Ti 0.2776 0.4457 'International Tables Vol C Tables 4.2.6.8 and 6.1.1.4'

loop_
_geom_angle_atom_site_label_1
_geom_angle_atom_site_label_2
_geom_angle_atom_site_label_3
_geom_angle
N1 Ti1 C18 109.15(9)
N1 Ti1 C19 108.85(8)
C18 Ti1 C19 101.57(9)
N1 Ti1 C1 76.88(6)
C18 Ti1 C1 125.85(8)
C19 Ti1 C1 128.14(8)
N1 Ti1 C2 97.57(6)
C18 Ti1 C2 142.57(8)
C19 Ti1 C2 93.69(8)
C1 Ti1 C2 35.99(6)
N1 Ti1 C5 99.08(6)
C18 Ti1 C5 92.15(8)
C19 Ti1 C5 142.38(7)
C1 Ti1 C5 35.78(6)
C2 Ti1 C5 57.26(6)
N1 Ti1 C3 130.80(6)
C18 Ti1 C3 113.23(8)
C19 Ti1 C3 86.16(7)
C1 Ti1 C3 58.52(6)
C2 Ti1 C3 33.53(6)
C5 Ti1 C3 56.31(5)
N1 Ti1 C4 131.84(6)
C18 Ti1 C4 87.16(8)
C19 Ti1 C4 111.67(7)
C1 Ti1 C4 57.91(6)
C2 Ti1 C4 55.41(6)
C5 Ti1 C4 33.59(5)
C3 Ti1 C4 33.00(5)
N1 Ti1 Si1 36.50(4)
C18 Ti1 Si1 125.67(7)
C19 Ti1 Si1 125.80(6)
C1 Ti1 Si1 40.39(4)
C2 Ti1 Si1 65.73(4)
C5 Ti1 Si1 67.29(4)
C3 Ti1 Si1 96.48(4)
C4 Ti1 Si1 96.99(4)
N1 Si1 C12 115.72(9)
N1 Si1 C1 93.62(7)
C12 Si1 C1 113.07(9)
N1 Si1 C13 115.71(9)
C12 Si1 C13 108.26(11)
C1 Si1 C13 109.81(9)
N1 Si1 Ti1 40.98(5)
C12 Si1 Ti1 127.80(8)
C1 Si1 Ti1 52.65(5)
C13 Si1 Ti1 123.93(8)
C14 N1 Si1 126.62(12)
C14 N1 Ti1 130.85(12)
Si1 N1 Ti1 102.52(7)
C2 C1 C5 104.65(14)
C2 C1 Si1 120.22(13)
C5 C1 Si1 125.65(12)
C2 C1 Ti1 74.15(9)
C5 C1 Ti1 76.83(9)
Si1 C1 Ti1 86.96(6)
C3 C2 C1 111.58(15)
C3 C2 Ti1 79.16(10)
C1 C2 Ti1 69.86(9)
C2 C3 C4 107.00(14)
C2 C3 C10 126.95(16)
C4 C3 C10 125.57(16)
C2 C3 Ti1 67.31(9)
C4 C3 Ti1 75.37(9)
C10 C3 Ti1 128.54(12)
C9 C4 C3 132.00(16)
C9 C4 C5 120.28(15)
C3 C4 C5 107.70(14)
C9 C4 Ti1 125.95(12)
C3 C4 Ti1 71.63(9)
C5 C4 Ti1 68.20(9)
C6 C5 C4 119.05(15)
C6 C5 C1 131.95(16)
C4 C5 C1 109.00(14)
C6 C5 Ti1 120.41(11)
C4 C5 Ti1 78.21(9)
C1 C5 Ti1 67.39(9)
C7 C6 C5 118.92(17)
C6 C7 C8 121.94(17)
C9 C8 C7 120.78(17)
C8 C9 C4 119.01(17)
C3 C10 C11 111.50(16)
C16A C14 N1 105.4(3)
C16A C14 C17A 113.9(5)
N1 C14 C17A 112.4(3)
C16A C14 C15 70.9(3)
N1 C14 C15 112.06(19)
C17A C14 C15 131.5(3)
C16A C14 C17 141.8(3)
N1 C14 C17 108.15(19)
C17A C14 C17 34.7(3)
C15 C14 C17 111.5(3)
C16A C14 C16 43.0(3)
N1 C14 C16 110.36(19)
C17A C14 C16 73.1(4)
C15 C14 C16 107.9(2)
C17 C14 C16 106.7(3)
C16A C14 C15A 109.8(4)
N1 C14 C15A 108.1(3)
C17A C14 C15A 107.1(5)
C15 C14 C15A 39.6(3)
C17 C14 C15A 76.4(4)
C16 C14 C15A 137.8(3)
C15A C15 C14 76.8(5)
C15A C15 C16A 129.6(6)
C14 C15 C16A 53.9(3)
C15 C15A C14 63.5(4)
C15 C15A C17 107.8(6)
C14 C15A C17 49.1(2)
C16A C16 C14 64.1(4)
C16A C16 C17A 113.1(5)
C14 C16 C17A 51.4(3)
C16 C16A C14 72.8(4)
C16 C16A C15 119.8(6)
C14 C16A C15 55.2(3)
C17A C17 C14 71.2(5)
C17A C17 C15A 119.5(6)
C14 C17 C15A 54.5(3)
C17 C17A C14 74.1(6)
C17 C17A C16 127.4(7)
C14 C17A C16 55.4(3)

loop_
_geom_bond_atom_site_label_1
_geom_bond_atom_site_label_2
_geom_bond_distance
Ti1 N1 1.9297(15)
Ti1 C18 2.102(2)
Ti1 C19 2.110(2)
Ti1 C1 2.2867(16)
Ti1 C2 2.3430(17)
Ti1 C5 2.4119(17)
Ti1 C3 2.4942(17)
Ti1 C4 2.5429(17)
Ti1 Si1 2.8725(5)
Si1 N1 1.7502(15)
Si1 C12 1.859(2)
Si1 C1 1.8641(17)
Si1 C13 1.869(2)
N1 C14 1.494(2)
C1 C2 1.431(2)
C1 C5 1.448(2)
C2 C3 1.403(2)
C3 C4 1.431(2)
C3 C10 1.508(2)
C4 C9 1.420(2)
C4 C5 1.437(2)
C5 C6 1.424(2)
C6 C7 1.368(3)
C7 C8 1.422(3)
C8 C9 1.367(3)
C10 C11 1.529(3)
C14 C16A 1.484(7)
C14 C17A 1.496(7)
C14 C15 1.507(4)
C14 C17 1.520(4)
C14 C16 1.576(4)
C14 C15A 1.639(7)
C15 C15A 1.074(8)
C15 C16A 1.735(8)
C15A C17 1.956(9)
C16 C16A 1.125(8)
C16 C17A 1.832(10)
C17 C17A 0.900(9)
